data_1545103
loop_
_publ_author_name
'J\;edrzkiewicz, Dawid'
'Adamus, Gra\.zyna'
'Kwiecie\'n, Micha\/l'
'John, \/Lukasz'
'Ejfler, Jolanta'

_publ_section_title
;
 Lactide as the Playmaker of the ROP Game: Theoretical and Experimental
 Investigation of Ring-Opening Polymerization of Lactide Initiated by
 Aminonaphtholate Zinc Complexes.
;
_journal_issue 3
_journal_name_full 'Inorganic chemistry'
_journal_page_first 1349
_journal_page_last 1365
_journal_paper_doi 10.1021/acs.inorgchem.6b02439
_journal_volume 56
_journal_year 2017
_chemical_formula_moiety 'C36 H56 N2 O2 Zn'
_chemical_formula_sum 'C36 H56 N2 O2 Zn'
_chemical_formula_weight 614.19
_space_group_crystal_system triclinic
_space_group_IT_number 2
_space_group_name_Hall '-P 1'
_space_group_name_H-M_alt 'P -1'
_symmetry_space_group_name_Hall '-P 1'
_symmetry_space_group_name_H-M 'P -1'
_atom_sites_solution_hydrogens geom
_audit_creation_method SHELXL-2014/7
_cell_angle_alpha 102.20(3)
_cell_angle_beta 96.27(2)
_cell_angle_gamma 96.31(2)
_cell_formula_units_Z 2
_cell_length_a 5.986(2)
_cell_length_b 12.333(3)
_cell_length_c 23.801(6)
_cell_measurement_reflns_used 16879
_cell_measurement_temperature 100(2)
_cell_measurement_theta_max 28.0583
_cell_measurement_theta_min 3.3257
_cell_volume 1691.1(9)
_computing_cell_refinement
;
CrysAlisPro, Agilent Technologies,
Version 1.171.37.31 (release 14-01-2014 CrysAlis171 .NET)
(compiled Jan 14 2014,18:38:05)
;
_computing_data_collection
;
CrysAlisPro, Agilent Technologies,
Version 1.171.37.31 (release 14-01-2014 CrysAlis171 .NET)
(compiled Jan 14 2014,18:38:05)
;
_computing_data_reduction
;
CrysAlisPro, Agilent Technologies,
Version 1.171.37.31 (release 14-01-2014 CrysAlis171 .NET)
(compiled Jan 14 2014,18:38:05)
;
_computing_structure_refinement 'SHELXL-2014/7 (Sheldrick, 2014)'
_computing_structure_solution 'SHELXS-2013/1 (Sheldrick, 2013)'
_diffrn_ambient_temperature 100(2)
_diffrn_detector_area_resol_mean 8.3359
_diffrn_measured_fraction_theta_full 0.998
_diffrn_measured_fraction_theta_max 0.990
_diffrn_measurement_device_type 'Xcalibur, Sapphire2, large Be window'
_diffrn_measurement_method '\w scans'
_diffrn_radiation_type MoK\a
_diffrn_radiation_wavelength 0.71073
_diffrn_reflns_av_R_equivalents 0.0785
_diffrn_reflns_av_unetI/netI 0.0604
_diffrn_reflns_Laue_measured_fraction_full 0.998
_diffrn_reflns_Laue_measured_fraction_max 0.990
_diffrn_reflns_limit_h_max 7
_diffrn_reflns_limit_h_min -7
_diffrn_reflns_limit_k_max 16
_diffrn_reflns_limit_k_min -16
_diffrn_reflns_limit_l_max 31
_diffrn_reflns_limit_l_min -31
_diffrn_reflns_number 24086
_diffrn_reflns_point_group_measured_fraction_full 0.998
_diffrn_reflns_point_group_measured_fraction_max 0.990
_diffrn_reflns_theta_full 26.000
_diffrn_reflns_theta_max 28.059
_diffrn_reflns_theta_min 3.326
_diffrn_source 'Enhance (Mo) X-ray Source'
_exptl_absorpt_coefficient_mu 0.758
_exptl_absorpt_correction_T_max 0.927
_exptl_absorpt_correction_T_min 0.599
_exptl_absorpt_correction_type analytical
_exptl_absorpt_process_details
;
CrysAlisPro, Agilent Technologies,
Version 1.171.37.31 (release 14-01-2014 CrysAlis171 .NET)
(compiled Jan 14 2014,18:38:05)
Analytical numeric absorption correction using a multifaceted crystal
            model based on expressions derived by R.C. Clark & J.S. Reid.
(Clark, R. C. & Reid, J. S. (1995). Acta Cryst. A51, 887-897)
Empirical absorption correction using spherical harmonics,
 implemented in SCALE3 ABSPACK scaling algorithm.
;
_exptl_crystal_colour colourless
_exptl_crystal_density_diffrn 1.206
_exptl_crystal_description plate
_exptl_crystal_F_000 664
_exptl_crystal_size_max 0.900
_exptl_crystal_size_mid 0.210
_exptl_crystal_size_min 0.120
_refine_diff_density_max 0.625
_refine_diff_density_min -0.849
_refine_diff_density_rms 0.089
_refine_ls_extinction_method none
_refine_ls_goodness_of_fit_ref 1.037
_refine_ls_hydrogen_treatment constr
_refine_ls_matrix_type full
_refine_ls_number_parameters 378
_refine_ls_number_reflns 8124
_refine_ls_number_restraints 0
_refine_ls_restrained_S_all 1.037
_refine_ls_R_factor_all 0.0485
_refine_ls_R_factor_gt 0.0440
_refine_ls_shift/su_max 0.002
_refine_ls_shift/su_mean 0.000
_refine_ls_structure_factor_coef Fsqd
_refine_ls_weighting_details 'w=1/[\s^2^(Fo^2^)+(0.0631P)^2^+0.4140P] where P=(Fo^2^+2Fc^2^)/3'
_refine_ls_weighting_scheme calc
_refine_ls_wR_factor_gt 0.1105
_refine_ls_wR_factor_ref 0.1144
_reflns_Friedel_coverage 0.000
_reflns_number_gt 7340
_reflns_number_total 8124
_reflns_threshold_expression 'I > 2\s(I)'
_cod_data_source_file ic6b02439_si_002.cif
_cod_data_source_block (1-L)2Zn
_cod_depositor_comments 'Adding full bibliography for 1545100--1545103.cif.'
_cod_original_cell_volume 1691.1(8)
_cod_database_code 1545103
_shelx_shelxl_version_number 2014/7
_shelx_space_group_comment
;
The symmetry employed for this shelxl refinement is uniquely defined
by the following loop, which should always be used as a source of
symmetry information in preference to the above space-group names.
They are only intended as comments.
;
_shelx_estimated_absorpt_t_min 0.548
_shelx_estimated_absorpt_t_max 0.914

loop_
_space_group_symop_operation_xyz
'x, y, z'
'-x, -y, -z'

loop_
_atom_site_label
_atom_site_type_symbol
_atom_site_fract_x
_atom_site_fract_y
_atom_site_fract_z
_atom_site_U_iso_or_equiv
_atom_site_adp_type
_atom_site_occupancy
_atom_site_site_symmetry_order
_atom_site_calc_flag
_atom_site_refinement_flags_posn
_atom_site_refinement_flags_adp
Zn1 Zn 0.21433(3) 0.52804(2) 0.25282(2) 0.01079(8) Uani 1 1 d . .
O1 O 0.0194(2) 0.47954(10) 0.30462(5) 0.0128(2) Uani 1 1 d . .
O2 O 0.0543(2) 0.59269(10) 0.19663(5) 0.0145(2) Uani 1 1 d . .
N1 N 0.3082(2) 0.37246(11) 0.21547(6) 0.0102(3) Uani 1 1 d . .
N2 N 0.4503(2) 0.66633(11) 0.29595(6) 0.0104(3) Uani 1 1 d . .
C1 C 0.0375(3) 0.38465(13) 0.32209(7) 0.0111(3) Uani 1 1 d . .
C2 C 0.0911(3) 0.28873(13) 0.28484(7) 0.0110(3) Uani 1 1 d . .
C3 C 0.1126(3) 0.19178(14) 0.30498(7) 0.0135(3) Uani 1 1 d . .
H3 H 0.1516 0.1285 0.2795 0.016 Uiso 1 1 calc R U
C4 C 0.0790(3) 0.18391(14) 0.36138(7) 0.0125(3) Uani 1 1 d . .
C5 C 0.0209(3) 0.27805(14) 0.39726(7) 0.0138(3) Uani 1 1 d . .
H5 H -0.0057 0.2753 0.4356 0.017 Uiso 1 1 calc R U
C6 C 0.0010(3) 0.37660(14) 0.37822(7) 0.0143(3) Uani 1 1 d . .
H6 H -0.0383 0.4395 0.4039 0.017 Uiso 1 1 calc R U
C7 C 0.1156(3) 0.07558(14) 0.38090(7) 0.0140(3) Uani 1 1 d . .
C8 C 0.0490(4) 0.07680(15) 0.44118(8) 0.0203(4) Uani 1 1 d . .
H8A H 0.1392 0.1402 0.4694 0.030 Uiso 1 1 calc R U
H8B H 0.0775 0.0068 0.4521 0.030 Uiso 1 1 calc R U
H8C H -0.1125 0.0842 0.4407 0.030 Uiso 1 1 calc R U
C9 C 0.3679(3) 0.06095(15) 0.38208(8) 0.0198(4) Uani 1 1 d . .
H9A H 0.4100 0.0549 0.3430 0.030 Uiso 1 1 calc R U
H9B H 0.3939 -0.0072 0.3953 0.030 Uiso 1 1 calc R U
H9C H 0.4606 0.1258 0.4087 0.030 Uiso 1 1 calc R U
C10 C -0.0297(3) -0.02515(15) 0.33811(8) 0.0181(4) Uani 1 1 d . .
H10A H -0.1896 -0.0136 0.3356 0.027 Uiso 1 1 calc R U
H10B H -0.0115 -0.0936 0.3518 0.027 Uiso 1 1 calc R U
H10C H 0.0194 -0.0323 0.2997 0.027 Uiso 1 1 calc R U
C11 C 0.1147(3) 0.28971(14) 0.22280(7) 0.0119(3) Uani 1 1 d . .
H11A H -0.0284 0.3074 0.2040 0.014 Uiso 1 1 calc R U
H11B H 0.1369 0.2138 0.2024 0.014 Uiso 1 1 calc R U
C12 C 0.5187(3) 0.35115(14) 0.24825(7) 0.0134(3) Uani 1 1 d . .
H12A H 0.6461 0.4057 0.2452 0.020 Uiso 1 1 calc R U
H12B H 0.5500 0.2753 0.2320 0.020 Uiso 1 1 calc R U
H12C H 0.4988 0.3584 0.2891 0.020 Uiso 1 1 calc R U
C13 C 0.3366(3) 0.35238(14) 0.15164(7) 0.0120(3) Uani 1 1 d . .
H13 H 0.3921 0.2782 0.1406 0.014 Uiso 1 1 calc R U
C14 C 0.1141(3) 0.34805(15) 0.11218(7) 0.0158(3) Uani 1 1 d . .
H14A H 0.0008 0.2882 0.1181 0.019 Uiso 1 1 calc R U
H14B H 0.0539 0.4202 0.1227 0.019 Uiso 1 1 calc R U
C15 C 0.1501(3) 0.32546(16) 0.04837(7) 0.0194(4) Uani 1 1 d . .
H15A H 0.1903 0.2489 0.0368 0.023 Uiso 1 1 calc R U
H15B H 0.0060 0.3286 0.0244 0.023 Uiso 1 1 calc R U
C16 C 0.3360(3) 0.40891(17) 0.03602(8) 0.0207(4) Uani 1 1 d . .
H16A H 0.2867 0.4840 0.0417 0.025 Uiso 1 1 calc R U
H16B H 0.3636 0.3857 -0.0048 0.025 Uiso 1 1 calc R U
C17 C 0.5547(3) 0.41408(16) 0.07666(8) 0.0188(4) Uani 1 1 d . .
H17A H 0.6709 0.4721 0.0701 0.023 Uiso 1 1 calc R U
H17B H 0.6129 0.3411 0.0679 0.023 Uiso 1 1 calc R U
C18 C 0.5141(3) 0.44166(15) 0.14039(7) 0.0151(3) Uani 1 1 d . .
H18A H 0.6582 0.4451 0.1659 0.018 Uiso 1 1 calc R U
H18B H 0.4611 0.5158 0.1497 0.018 Uiso 1 1 calc R U
C21 C 0.1607(3) 0.67718(14) 0.17867(7) 0.0133(3) Uani 1 1 d . .
C22 C 0.3163(3) 0.76230(14) 0.21689(7) 0.0122(3) Uani 1 1 d . .
C23 C 0.4302(3) 0.84791(14) 0.19629(7) 0.0150(3) Uani 1 1 d . .
H23 H 0.5361 0.9034 0.2228 0.018 Uiso 1 1 calc R U
C24 C 0.3947(3) 0.85513(14) 0.13847(7) 0.0153(3) Uani 1 1 d . .
C25 C 0.2348(3) 0.77213(15) 0.10153(8) 0.0181(4) Uani 1 1 d . .
H25 H 0.2032 0.7750 0.0619 0.022 Uiso 1 1 calc R U
C26 C 0.1207(3) 0.68577(15) 0.12078(8) 0.0173(4) Uani 1 1 d . .
H26 H 0.0132 0.6313 0.0941 0.021 Uiso 1 1 calc R U
C27 C 0.5188(3) 0.94725(15) 0.11468(8) 0.0203(4) Uani 1 1 d . .
C28 C 0.6450(4) 0.89420(19) 0.06519(9) 0.0298(5) Uani 1 1 d . .
H28A H 0.7546 0.8499 0.0799 0.045 Uiso 1 1 calc R U
H28B H 0.7251 0.9534 0.0502 0.045 Uiso 1 1 calc R U
H28C H 0.5356 0.8455 0.0340 0.045 Uiso 1 1 calc R U
C29 C 0.3451(4) 1.01463(17) 0.09086(10) 0.0306(5) Uani 1 1 d . .
H29A H 0.2383 0.9649 0.0594 0.046 Uiso 1 1 calc R U
H29B H 0.4240 1.0743 0.0760 0.046 Uiso 1 1 calc R U
H29C H 0.2619 1.0477 0.1220 0.046 Uiso 1 1 calc R U
C30 C 0.6904(5) 1.02752(19) 0.16109(9) 0.0374(6) Uani 1 1 d . .
H30A H 0.6128 1.0617 0.1931 0.056 Uiso 1 1 calc R U
H30B H 0.7625 1.0862 0.1443 0.056 Uiso 1 1 calc R U
H30C H 0.8065 0.9863 0.1756 0.056 Uiso 1 1 calc R U
C31 C 0.3460(3) 0.76358(13) 0.28049(7) 0.0121(3) Uani 1 1 d . .
H31A H 0.1958 0.7643 0.2942 0.015 Uiso 1 1 calc R U
H31B H 0.4427 0.8339 0.3016 0.015 Uiso 1 1 calc R U
C32 C 0.6718(3) 0.66361(14) 0.27272(7) 0.0132(3) Uani 1 1 d . .
H32A H 0.7434 0.6009 0.2823 0.020 Uiso 1 1 calc R U
H32B H 0.7713 0.7340 0.2901 0.020 Uiso 1 1 calc R U
H32C H 0.6461 0.6542 0.2305 0.020 Uiso 1 1 calc R U
C33 C 0.4958(3) 0.68515(14) 0.36127(7) 0.0126(3) Uani 1 1 d . .
H33 H 0.6201 0.7496 0.3754 0.015 Uiso 1 1 calc R U
C34 C 0.2904(3) 0.71539(15) 0.39188(7) 0.0145(3) Uani 1 1 d . .
H34A H 0.2377 0.7821 0.3806 0.017 Uiso 1 1 calc R U
H34B H 0.1648 0.6526 0.3794 0.017 Uiso 1 1 calc R U
C35 C 0.3533(3) 0.73973(16) 0.45792(7) 0.0191(4) Uani 1 1 d . .
H35A H 0.4682 0.8073 0.4706 0.023 Uiso 1 1 calc R U
H35B H 0.2170 0.7557 0.4766 0.023 Uiso 1 1 calc R U
C36 C 0.4472(3) 0.64194(16) 0.47790(8) 0.0210(4) Uani 1 1 d . .
H36A H 0.4988 0.6636 0.5202 0.025 Uiso 1 1 calc R U
H36B H 0.3260 0.5772 0.4703 0.025 Uiso 1 1 calc R U
C37 C 0.6454(3) 0.60879(16) 0.44585(8) 0.0204(4) Uani 1 1 d . .
H37A H 0.6963 0.5416 0.4570 0.024 Uiso 1 1 calc R U
H37B H 0.7738 0.6703 0.4575 0.024 Uiso 1 1 calc R U
C38 C 0.5787(3) 0.58379(14) 0.37984(7) 0.0155(3) Uani 1 1 d . .
H38A H 0.7113 0.5640 0.3604 0.019 Uiso 1 1 calc R U
H38B H 0.4571 0.5190 0.3678 0.019 Uiso 1 1 calc R U

loop_
_atom_site_aniso_label
_atom_site_aniso_U_11
_atom_site_aniso_U_22
_atom_site_aniso_U_33
_atom_site_aniso_U_23
_atom_site_aniso_U_13
_atom_site_aniso_U_12
Zn1 0.01133(12) 0.00931(11) 0.01168(11) 0.00312(7) 0.00103(7) 0.00032(7)
O1 0.0135(6) 0.0106(5) 0.0157(6) 0.0051(4) 0.0035(4) 0.0021(4)
O2 0.0132(6) 0.0138(6) 0.0160(6) 0.0065(5) -0.0022(5) -0.0024(5)
N1 0.0087(7) 0.0115(6) 0.0102(6) 0.0034(5) 0.0006(5) -0.0007(5)
N2 0.0108(7) 0.0102(6) 0.0103(6) 0.0024(5) 0.0003(5) 0.0019(5)
C1 0.0073(8) 0.0108(7) 0.0148(8) 0.0033(6) 0.0007(6) -0.0006(6)
C2 0.0092(8) 0.0118(7) 0.0109(7) 0.0016(6) 0.0011(6) -0.0009(6)
C3 0.0150(9) 0.0108(7) 0.0138(8) 0.0009(6) 0.0024(6) 0.0016(6)
C4 0.0127(8) 0.0118(7) 0.0132(7) 0.0044(6) 0.0013(6) -0.0002(6)
C5 0.0153(9) 0.0148(8) 0.0122(7) 0.0048(6) 0.0019(6) 0.0020(6)
C6 0.0173(9) 0.0118(7) 0.0139(8) 0.0018(6) 0.0038(6) 0.0037(6)
C7 0.0167(9) 0.0114(7) 0.0143(8) 0.0045(6) 0.0011(6) 0.0018(6)
C8 0.0290(11) 0.0176(9) 0.0181(9) 0.0097(7) 0.0062(7) 0.0054(7)
C9 0.0185(10) 0.0172(8) 0.0247(9) 0.0063(7) 0.0015(7) 0.0051(7)
C10 0.0203(9) 0.0129(8) 0.0203(9) 0.0047(7) -0.0002(7) 0.0006(7)
C11 0.0130(8) 0.0106(7) 0.0111(7) 0.0017(6) 0.0020(6) -0.0020(6)
C12 0.0117(8) 0.0144(8) 0.0138(8) 0.0036(6) -0.0005(6) 0.0020(6)
C13 0.0132(8) 0.0127(7) 0.0091(7) 0.0006(6) 0.0020(6) 0.0012(6)
C14 0.0138(9) 0.0213(9) 0.0106(7) 0.0028(6) -0.0004(6) -0.0013(7)
C15 0.0207(10) 0.0242(9) 0.0110(8) 0.0018(7) 0.0002(7) -0.0009(7)
C16 0.0232(10) 0.0261(10) 0.0131(8) 0.0068(7) 0.0023(7) 0.0002(8)
C17 0.0179(9) 0.0224(9) 0.0167(8) 0.0063(7) 0.0041(7) -0.0002(7)
C18 0.0140(9) 0.0172(8) 0.0134(8) 0.0038(6) 0.0010(6) -0.0008(6)
C21 0.0132(8) 0.0122(7) 0.0157(8) 0.0050(6) 0.0019(6) 0.0035(6)
C22 0.0151(8) 0.0112(7) 0.0109(7) 0.0036(6) 0.0007(6) 0.0038(6)
C23 0.0186(9) 0.0108(7) 0.0145(8) 0.0026(6) -0.0005(6) 0.0000(6)
C24 0.0213(9) 0.0118(8) 0.0129(8) 0.0038(6) 0.0018(7) 0.0007(7)
C25 0.0252(10) 0.0160(8) 0.0125(8) 0.0048(6) -0.0015(7) 0.0010(7)
C26 0.0197(9) 0.0153(8) 0.0151(8) 0.0047(6) -0.0040(7) -0.0016(7)
C27 0.0291(11) 0.0162(8) 0.0153(8) 0.0068(7) 0.0029(7) -0.0036(7)
C28 0.0353(13) 0.0291(11) 0.0274(10) 0.0087(8) 0.0126(9) 0.0015(9)
C29 0.0434(14) 0.0201(10) 0.0333(11) 0.0155(8) 0.0086(10) 0.0045(9)
C30 0.0533(16) 0.0288(11) 0.0238(10) 0.0106(9) -0.0028(10) -0.0222(10)
C31 0.0148(8) 0.0101(7) 0.0114(7) 0.0028(6) 0.0006(6) 0.0023(6)
C32 0.0115(8) 0.0134(8) 0.0139(8) 0.0015(6) 0.0026(6) 0.0007(6)
C33 0.0148(8) 0.0130(7) 0.0085(7) 0.0011(6) -0.0004(6) 0.0005(6)
C34 0.0167(9) 0.0156(8) 0.0114(7) 0.0025(6) 0.0022(6) 0.0034(6)
C35 0.0244(10) 0.0212(9) 0.0118(8) 0.0023(7) 0.0045(7) 0.0046(7)
C36 0.0278(11) 0.0241(9) 0.0121(8) 0.0058(7) 0.0020(7) 0.0045(8)
C37 0.0268(10) 0.0214(9) 0.0136(8) 0.0059(7) -0.0015(7) 0.0067(7)
C38 0.0192(9) 0.0145(8) 0.0129(8) 0.0033(6) 0.0007(6) 0.0031(7)

loop_
_atom_type_symbol
_atom_type_description
_atom_type_scat_dispersion_real
_atom_type_scat_dispersion_imag
_atom_type_scat_source
C C 0.0033 0.0016 'International Tables Vol C Tables 4.2.6.8 and 6.1.1.4'
H H 0.0000 0.0000 'International Tables Vol C Tables 4.2.6.8 and 6.1.1.4'
N N 0.0061 0.0033 'International Tables Vol C Tables 4.2.6.8 and 6.1.1.4'
O O 0.0106 0.0060 'International Tables Vol C Tables 4.2.6.8 and 6.1.1.4'
Zn Zn 0.2839 1.4301 'International Tables Vol C Tables 4.2.6.8 and 6.1.1.4'

loop_
_geom_angle_atom_site_label_1
_geom_angle_atom_site_label_2
_geom_angle_atom_site_label_3
_geom_angle
O2 Zn1 O1 112.05(6)
O2 Zn1 N2 99.86(6)
O1 Zn1 N2 111.32(6)
O2 Zn1 N1 112.37(6)
O1 Zn1 N1 98.73(6)
N2 Zn1 N1 122.94(6)
C1 O1 Zn1 121.42(10)
C21 O2 Zn1 119.57(11)
C12 N1 C11 108.05(13)
C12 N1 C13 108.48(13)
C11 N1 C13 108.74(12)
C12 N1 Zn1 111.45(10)
C11 N1 Zn1 103.28(10)
C13 N1 Zn1 116.43(10)
C32 N2 C31 107.85(13)
C32 N2 C33 108.33(13)
C31 N2 C33 109.06(13)
C32 N2 Zn1 111.58(10)
C31 N2 Zn1 103.16(10)
C33 N2 Zn1 116.45(10)
O1 C1 C6 120.76(15)
O1 C1 C2 121.63(15)
C6 C1 C2 117.61(15)
C3 C2 C1 119.96(15)
C3 C2 C11 120.05(15)
C1 C2 C11 119.93(15)
C2 C3 C4 122.56(16)
C2 C3 H3 118.7
C4 C3 H3 118.7
C5 C4 C3 116.98(15)
C5 C4 C7 123.77(15)
C3 C4 C7 119.22(15)
C4 C5 C6 121.47(15)
C4 C5 H5 119.3
C6 C5 H5 119.3
C5 C6 C1 121.39(16)
C5 C6 H6 119.3
C1 C6 H6 119.3
C8 C7 C4 112.30(14)
C8 C7 C9 108.77(15)
C4 C7 C9 108.78(14)
C8 C7 C10 107.66(15)
C4 C7 C10 109.81(14)
C9 C7 C10 109.48(15)
C7 C8 H8A 109.5
C7 C8 H8B 109.5
H8A C8 H8B 109.5
C7 C8 H8C 109.5
H8A C8 H8C 109.5
H8B C8 H8C 109.5
C7 C9 H9A 109.5
C7 C9 H9B 109.5
H9A C9 H9B 109.5
C7 C9 H9C 109.5
H9A C9 H9C 109.5
H9B C9 H9C 109.5
C7 C10 H10A 109.5
C7 C10 H10B 109.5
H10A C10 H10B 109.5
C7 C10 H10C 109.5
H10A C10 H10C 109.5
H10B C10 H10C 109.5
C2 C11 N1 114.11(14)
C2 C11 H11A 108.7
N1 C11 H11A 108.7
C2 C11 H11B 108.7
N1 C11 H11B 108.7
H11A C11 H11B 107.6
N1 C12 H12A 109.5
N1 C12 H12B 109.5
H12A C12 H12B 109.5
N1 C12 H12C 109.5
H12A C12 H12C 109.5
H12B C12 H12C 109.5
N1 C13 C18 111.29(13)
N1 C13 C14 112.99(14)
C18 C13 C14 109.15(14)
N1 C13 H13 107.7
C18 C13 H13 107.7
C14 C13 H13 107.7
C15 C14 C13 111.10(15)
C15 C14 H14A 109.4
C13 C14 H14A 109.4
C15 C14 H14B 109.4
C13 C14 H14B 109.4
H14A C14 H14B 108.0
C16 C15 C14 113.04(15)
C16 C15 H15A 109.0
C14 C15 H15A 109.0
C16 C15 H15B 109.0
C14 C15 H15B 109.0
H15A C15 H15B 107.8
C15 C16 C17 110.07(15)
C15 C16 H16A 109.6
C17 C16 H16A 109.6
C15 C16 H16B 109.6
C17 C16 H16B 109.6
H16A C16 H16B 108.2
C16 C17 C18 111.05(15)
C16 C17 H17A 109.4
C18 C17 H17A 109.4
C16 C17 H17B 109.4
C18 C17 H17B 109.4
H17A C17 H17B 108.0
C13 C18 C17 110.35(14)
C13 C18 H18A 109.6
C17 C18 H18A 109.6
C13 C18 H18B 109.6
C17 C18 H18B 109.6
H18A C18 H18B 108.1
O2 C21 C26 121.11(16)
O2 C21 C22 121.84(15)
C26 C21 C22 117.05(16)
C23 C22 C21 120.40(15)
C23 C22 C31 120.51(15)
C21 C22 C31 118.98(15)
C24 C23 C22 122.61(16)
C24 C23 H23 118.7
C22 C23 H23 118.7
C23 C24 C25 116.27(16)
C23 C24 C27 123.66(16)
C25 C24 C27 120.07(15)
C26 C25 C24 122.25(16)
C26 C25 H25 118.9
C24 C25 H25 118.9
C25 C26 C21 121.36(17)
C25 C26 H26 119.3
C21 C26 H26 119.3
C30 C27 C24 112.19(15)
C30 C27 C29 108.43(18)
C24 C27 C29 109.18(17)
C30 C27 C28 108.44(19)
C24 C27 C28 109.64(16)
C29 C27 C28 108.89(17)
C27 C28 H28A 109.5
C27 C28 H28B 109.5
H28A C28 H28B 109.5
C27 C28 H28C 109.5
H28A C28 H28C 109.5
H28B C28 H28C 109.5
C27 C29 H29A 109.5
C27 C29 H29B 109.5
H29A C29 H29B 109.5
C27 C29 H29C 109.5
H29A C29 H29C 109.5
H29B C29 H29C 109.5
C27 C30 H30A 109.5
C27 C30 H30B 109.5
H30A C30 H30B 109.5
C27 C30 H30C 109.5
H30A C30 H30C 109.5
H30B C30 H30C 109.5
C22 C31 N2 114.70(14)
C22 C31 H31A 108.6
N2 C31 H31A 108.6
C22 C31 H31B 108.6
N2 C31 H31B 108.6
H31A C31 H31B 107.6
N2 C32 H32A 109.5
N2 C32 H32B 109.5
H32A C32 H32B 109.5
N2 C32 H32C 109.5
H32A C32 H32C 109.5
H32B C32 H32C 109.5
N2 C33 C38 111.59(13)
N2 C33 C34 113.68(14)
C38 C33 C34 109.06(14)
N2 C33 H33 107.4
C38 C33 H33 107.4
C34 C33 H33 107.4
C35 C34 C33 110.65(15)
C35 C34 H34A 109.5
C33 C34 H34A 109.5
C35 C34 H34B 109.5
C33 C34 H34B 109.5
H34A C34 H34B 108.1
C36 C35 C34 112.17(15)
C36 C35 H35A 109.2
C34 C35 H35A 109.2
C36 C35 H35B 109.2
C34 C35 H35B 109.2
H35A C35 H35B 107.9
C37 C36 C35 110.40(15)
C37 C36 H36A 109.6
C35 C36 H36A 109.6
C37 C36 H36B 109.6
C35 C36 H36B 109.6
H36A C36 H36B 108.1
C36 C37 C38 111.49(16)
C36 C37 H37A 109.3
C38 C37 H37A 109.3
C36 C37 H37B 109.3
C38 C37 H37B 109.3
H37A C37 H37B 108.0
C33 C38 C37 110.70(14)
C33 C38 H38A 109.5
C37 C38 H38A 109.5
C33 C38 H38B 109.5
C37 C38 H38B 109.5
H38A C38 H38B 108.1

loop_
_geom_bond_atom_site_label_1
_geom_bond_atom_site_label_2
_geom_bond_distance
Zn1 O2 1.9184(13)
Zn1 O1 1.9265(13)
Zn1 N2 2.0909(16)
Zn1 N1 2.1006(15)
O1 C1 1.333(2)
O2 C21 1.333(2)
N1 C12 1.487(2)
N1 C11 1.507(2)
N1 C13 1.518(2)
N2 C32 1.492(2)
N2 C31 1.505(2)
N2 C33 1.512(2)
C1 C6 1.399(2)
C1 C2 1.411(2)
C2 C3 1.392(2)
C2 C11 1.501(2)
C3 C4 1.401(2)
C3 H3 0.9500
C4 C5 1.390(2)
C4 C7 1.534(2)
C5 C6 1.396(2)
C5 H5 0.9500
C6 H6 0.9500
C7 C8 1.528(2)
C7 C9 1.538(3)
C7 C10 1.540(2)
C8 H8A 0.9800
C8 H8B 0.9800
C8 H8C 0.9800
C9 H9A 0.9800
C9 H9B 0.9800
C9 H9C 0.9800
C10 H10A 0.9800
C10 H10B 0.9800
C10 H10C 0.9800
C11 H11A 0.9900
C11 H11B 0.9900
C12 H12A 0.9800
C12 H12B 0.9800
C12 H12C 0.9800
C13 C18 1.531(2)
C13 C14 1.532(2)
C13 H13 1.0000
C14 C15 1.529(2)
C14 H14A 0.9900
C14 H14B 0.9900
C15 C16 1.527(3)
C15 H15A 0.9900
C15 H15B 0.9900
C16 C17 1.527(3)
C16 H16A 0.9900
C16 H16B 0.9900
C17 C18 1.535(2)
C17 H17A 0.9900
C17 H17B 0.9900
C18 H18A 0.9900
C18 H18B 0.9900
C21 C26 1.401(2)
C21 C22 1.412(2)
C22 C23 1.398(2)
C22 C31 1.501(2)
C23 C24 1.393(2)
C23 H23 0.9500
C24 C25 1.399(3)
C24 C27 1.530(2)
C25 C26 1.388(2)
C25 H25 0.9500
C26 H26 0.9500
C27 C30 1.524(3)
C27 C29 1.534(3)
C27 C28 1.537(3)
C28 H28A 0.9800
C28 H28B 0.9800
C28 H28C 0.9800
C29 H29A 0.9800
C29 H29B 0.9800
C29 H29C 0.9800
C30 H30A 0.9800
C30 H30B 0.9800
C30 H30C 0.9800
C31 H31A 0.9900
C31 H31B 0.9900
C32 H32A 0.9800
C32 H32B 0.9800
C32 H32C 0.9800
C33 C38 1.525(2)
C33 C34 1.537(2)
C33 H33 1.0000
C34 C35 1.533(2)
C34 H34A 0.9900
C34 H34B 0.9900
C35 C36 1.526(3)
C35 H35A 0.9900
C35 H35B 0.9900
C36 C37 1.526(3)
C36 H36A 0.9900
C36 H36B 0.9900
C37 C38 1.534(2)
C37 H37A 0.9900
C37 H37B 0.9900
C38 H38A 0.9900
C38 H38B 0.9900

loop_
_geom_torsion_atom_site_label_1
_geom_torsion_atom_site_label_2
_geom_torsion_atom_site_label_3
_geom_torsion_atom_site_label_4
_geom_torsion
Zn1 O1 C1 C6 144.57(13)
Zn1 O1 C1 C2 -36.2(2)
O1 C1 C2 C3 178.83(15)
C6 C1 C2 C3 -1.9(2)
O1 C1 C2 C11 -3.9(2)
C6 C1 C2 C11 175.37(16)
C1 C2 C3 C4 1.2(3)
C11 C2 C3 C4 -176.12(16)
C2 C3 C4 C5 0.4(3)
C2 C3 C4 C7 -177.49(16)
C3 C4 C5 C6 -1.1(3)
C7 C4 C5 C6 176.66(16)
C4 C5 C6 C1 0.3(3)
O1 C1 C6 C5 -179.52(16)
C2 C1 C6 C5 1.2(3)
C5 C4 C7 C8 8.0(2)
C3 C4 C7 C8 -174.26(16)
C5 C4 C7 C9 -112.41(19)
C3 C4 C7 C9 65.3(2)
C5 C4 C7 C10 127.80(18)
C3 C4 C7 C10 -54.5(2)
C3 C2 C11 N1 -118.59(17)
C1 C2 C11 N1 64.1(2)
C12 N1 C11 C2 53.58(18)
C13 N1 C11 C2 171.14(14)
Zn1 N1 C11 C2 -64.59(15)
C12 N1 C13 C18 -68.69(17)
C11 N1 C13 C18 174.02(13)
Zn1 N1 C13 C18 57.95(16)
C12 N1 C13 C14 168.10(13)
C11 N1 C13 C14 50.81(17)
Zn1 N1 C13 C14 -65.26(16)
N1 C13 C14 C15 -178.90(14)
C18 C13 C14 C15 56.71(19)
C13 C14 C15 C16 -54.7(2)
C14 C15 C16 C17 53.2(2)
C15 C16 C17 C18 -55.3(2)
N1 C13 C18 C17 175.15(14)
C14 C13 C18 C17 -59.47(18)
C16 C17 C18 C13 59.67(19)
Zn1 O2 C21 C26 142.45(14)
Zn1 O2 C21 C22 -38.2(2)
O2 C21 C22 C23 178.03(16)
C26 C21 C22 C23 -2.6(3)
O2 C21 C22 C31 -5.9(2)
C26 C21 C22 C31 173.50(16)
C21 C22 C23 C24 1.2(3)
C31 C22 C23 C24 -174.86(17)
C22 C23 C24 C25 0.8(3)
C22 C23 C24 C27 -179.37(17)
C23 C24 C25 C26 -1.3(3)
C27 C24 C25 C26 178.84(18)
C24 C25 C26 C21 -0.1(3)
O2 C21 C26 C25 -178.51(17)
C22 C21 C26 C25 2.1(3)
C23 C24 C27 C30 1.8(3)
C25 C24 C27 C30 -178.37(19)
C23 C24 C27 C29 -118.4(2)
C25 C24 C27 C29 61.4(2)
C23 C24 C27 C28 122.4(2)
C25 C24 C27 C28 -57.8(2)
C23 C22 C31 N2 -117.40(17)
C21 C22 C31 N2 66.5(2)
C32 N2 C31 C22 55.92(18)
C33 N2 C31 C22 173.36(14)
Zn1 N2 C31 C22 -62.26(15)
C32 N2 C33 C38 -68.82(17)
C31 N2 C33 C38 174.05(14)
Zn1 N2 C33 C38 57.88(16)
C32 N2 C33 C34 167.32(13)
C31 N2 C33 C34 50.19(18)
Zn1 N2 C33 C34 -65.98(16)
N2 C33 C34 C35 -176.75(14)
C38 C33 C34 C35 58.03(18)
C33 C34 C35 C36 -56.4(2)
C34 C35 C36 C37 54.0(2)
C35 C36 C37 C38 -54.5(2)
N2 C33 C38 C37 174.58(14)
C34 C33 C38 C37 -58.99(19)
C36 C37 C38 C33 58.1(2)
